data_2229568
loop_
_publ_author_name
'Ouzidan, Younes'
'Kandri Rodi, Y.'
'Ladeira, Sonia'
'Essassi, El Mokhtar'
'Ng, Seik Weng'

_publ_section_title
;
 1-<i>n</i>-Decyl-5-nitro-1<i>H</i>-benzimidazol-2(3<i>H</i>)-one
;
_journal_coeditor_code ZS2093
_journal_issue 3
_journal_name_full 'Acta Crystallographica Section E'
_journal_page_first o613
_journal_paper_doi 10.1107/S1600536811004399
_journal_volume 67
_journal_year 2011
_chemical_formula_iupac 'C17 H25 N3 O3'
_chemical_formula_moiety 'C17 H25 N3 O3'
_chemical_formula_sum 'C17 H25 N3 O3'
_chemical_formula_weight 319.40
_chemical_name_systematic
;
1-<i>n</i>-decyl-5-nitro-1<i>H</i>-benzimidazol-2(3<i>H</i>)-one
;
_space_group_IT_number 2
_symmetry_cell_setting triclinic
_symmetry_space_group_name_Hall '-P 1'
_symmetry_space_group_name_H-M 'P -1'
_atom_sites_solution_hydrogens geom
_atom_sites_solution_primary direct
_atom_sites_solution_secondary difmap
_audit_creation_method SHELXL-97
_cell_angle_alpha 106.504(2)
_cell_angle_beta 98.545(2)
_cell_angle_gamma 96.809(2)
_cell_formula_units_Z 2
_cell_length_a 5.4933(2)
_cell_length_b 10.3063(4)
_cell_length_c 16.1655(6)
_cell_measurement_reflns_used 1521
_cell_measurement_temperature 293(2)
_cell_measurement_theta_max 27.3
_cell_measurement_theta_min 2.7
_cell_volume 855.21(6)
_computing_cell_refinement 'SAINT (Bruker, 2005)'
_computing_data_collection 'APEX2 (Bruker, 2005)'
_computing_data_reduction 'SAINT (Bruker, 2005)'
_computing_molecular_graphics 'X-SEED (Barbour, 2001)'
_computing_publication_material 'publCIF (Westrip, 2010)'
_computing_structure_refinement 'SHELXL97 (Sheldrick, 2008)'
_computing_structure_solution 'SHELXS97 (Sheldrick, 2008)'
_diffrn_ambient_temperature 293(2)
_diffrn_measured_fraction_theta_full 0.982
_diffrn_measured_fraction_theta_max 0.982
_diffrn_measurement_device_type 'Bruker APEXII'
_diffrn_measurement_method '\f and \w scans'
_diffrn_radiation_monochromator graphite
_diffrn_radiation_source 'fine-focus sealed tube'
_diffrn_radiation_type MoK\a
_diffrn_radiation_wavelength 0.71073
_diffrn_reflns_av_R_equivalents 0.0682
_diffrn_reflns_av_sigmaI/netI 0.0826
_diffrn_reflns_limit_h_max 6
_diffrn_reflns_limit_h_min -6
_diffrn_reflns_limit_k_max 12
_diffrn_reflns_limit_k_min -10
_diffrn_reflns_limit_l_max 19
_diffrn_reflns_limit_l_min -19
_diffrn_reflns_number 10701
_diffrn_reflns_theta_full 25.00
_diffrn_reflns_theta_max 25.00
_diffrn_reflns_theta_min 3.87
_diffrn_standards_decay_% 0
_diffrn_standards_interval_count 0
_diffrn_standards_interval_time 0
_diffrn_standards_number 0
_exptl_absorpt_coefficient_mu 0.086
_exptl_absorpt_correction_type none
_exptl_crystal_colour Colorless
_exptl_crystal_density_diffrn 1.240
_exptl_crystal_density_method 'not measured'
_exptl_crystal_description Prism
_exptl_crystal_F_000 344
_exptl_crystal_size_max 0.32
_exptl_crystal_size_mid 0.06
_exptl_crystal_size_min 0.04
_refine_diff_density_max 0.302
_refine_diff_density_min -0.309
_refine_ls_extinction_coef 0.034(6)
_refine_ls_extinction_expression Fc^*^=kFc[1+0.001xFc^2^\l^3^/sin(2\q)]^-1/4^
_refine_ls_extinction_method 'SHELXL97 (Sheldrick, 2008)'
_refine_ls_goodness_of_fit_ref 0.893
_refine_ls_hydrogen_treatment constr
_refine_ls_matrix_type full
_refine_ls_number_parameters 209
_refine_ls_number_reflns 2971
_refine_ls_number_restraints 0
_refine_ls_restrained_S_all 0.893
_refine_ls_R_factor_all 0.1237
_refine_ls_R_factor_gt 0.0548
_refine_ls_shift/su_max 0.001
_refine_ls_shift/su_mean 0.001
_refine_ls_structure_factor_coef Fsqd
_refine_ls_weighting_details 'calc w=1/[\s^2^(Fo^2^)+(0.1056P)^2^] where P=(Fo^2^+2Fc^2^)/3'
_refine_ls_weighting_scheme calc
_refine_ls_wR_factor_gt 0.1361
_refine_ls_wR_factor_ref 0.1751
_reflns_number_gt 1600
_reflns_number_total 2971
_reflns_threshold_expression I>2\s(I)
_cod_data_source_file zs2093.cif
_cod_data_source_block I
_cod_database_code 2229568
_cod_database_fobs_code 2229568

loop_
_symmetry_equiv_pos_as_xyz
'x, y, z'
'-x, -y, -z'

loop_
_atom_site_type_symbol
_atom_site_label
_atom_site_fract_x
_atom_site_fract_y
_atom_site_fract_z
_atom_site_U_iso_or_equiv
_atom_site_adp_type
_atom_site_calc_flag
_atom_site_refinement_flags
_atom_site_occupancy
_atom_site_disorder_assembly
_atom_site_disorder_group
O O1 0.6868(3) 0.57512(19) 0.61197(12) 0.0413(6) Uani d . 1 . .
O O2 0.8896(4) -0.0690(2) 0.29737(16) 0.0579(7) Uani d . 1 . .
O O3 1.2510(4) -0.0845(2) 0.36526(16) 0.0680(7) Uani d . 1 . .
N N1 0.7157(4) 0.3830(2) 0.49844(15) 0.0357(6) Uani d . 1 . .
H H1 0.5863 0.3832 0.4592 0.043 Uiso calc R 1 . .
N N2 0.9999(4) 0.4426(2) 0.61946(15) 0.0337(6) Uani d . 1 . .
N N3 1.0691(5) -0.0264(2) 0.35868(19) 0.0482(7) Uani d . 1 . .
C C1 0.7879(5) 0.4765(3) 0.57918(19) 0.0354(7) Uani d . 1 . .
C C2 0.8734(5) 0.2871(3) 0.48616(18) 0.0328(7) Uani d . 1 . .
C C3 0.8717(5) 0.1718(3) 0.41760(19) 0.0371(7) Uani d . 1 . .
H H3 0.7483 0.1435 0.3671 0.044 Uiso calc R 1 . .
C C4 1.0672(5) 0.1002(3) 0.4288(2) 0.0380(7) Uani d . 1 . .
C C5 1.2516(5) 0.1396(3) 0.5022(2) 0.0397(8) Uani d . 1 . .
H H5 1.3801 0.0890 0.5052 0.048 Uiso calc R 1 . .
C C6 1.2493(5) 0.2538(3) 0.5717(2) 0.0385(7) Uani d . 1 . .
H H6 1.3723 0.2805 0.6223 0.046 Uiso calc R 1 . .
C C7 1.0566(5) 0.3268(3) 0.56298(19) 0.0347(7) Uani d . 1 . .
C C8 1.1434(5) 0.5230(3) 0.70567(18) 0.0399(7) Uani d . 1 . .
H H8A 1.0786 0.6078 0.7254 0.048 Uiso calc R 1 . .
H H8B 1.3157 0.5469 0.7007 0.048 Uiso calc R 1 . .
C C9 1.1361(5) 0.4479(3) 0.77434(19) 0.0420(7) Uani d . 1 . .
H H9A 1.1954 0.3618 0.7530 0.050 Uiso calc R 1 . .
H H9B 1.2519 0.5027 0.8276 0.050 Uiso calc R 1 . .
C C10 0.8830(5) 0.4174(3) 0.7976(2) 0.0457(8) Uani d . 1 . .
H H10A 0.7678 0.3575 0.7457 0.055 Uiso calc R 1 . .
H H10B 0.8185 0.5023 0.8171 0.055 Uiso calc R 1 . .
C C11 0.8982(5) 0.3489(3) 0.8699(2) 0.0463(8) Uani d . 1 . .
H H11A 0.9593 0.2632 0.8491 0.056 Uiso calc R 1 . .
H H11B 1.0202 0.4076 0.9204 0.056 Uiso calc R 1 . .
C C12 0.6562(6) 0.3190(3) 0.8998(2) 0.0516(9) Uani d . 1 . .
H H12A 0.5896 0.4036 0.9179 0.062 Uiso calc R 1 . .
H H12B 0.5366 0.2556 0.8505 0.062 Uiso calc R 1 . .
C C13 0.6824(6) 0.2585(3) 0.9749(2) 0.0492(8) Uani d . 1 . .
H H13A 0.8060 0.3210 1.0234 0.059 Uiso calc R 1 . .
H H13B 0.7457 0.1731 0.9561 0.059 Uiso calc R 1 . .
C C14 0.4445(6) 0.2305(3) 1.0082(2) 0.0535(9) Uani d . 1 . .
H H14A 0.3754 0.3146 1.0235 0.064 Uiso calc R 1 . .
H H14B 0.3244 0.1634 0.9608 0.064 Uiso calc R 1 . .
C C15 0.4751(6) 0.1780(3) 1.0874(2) 0.0531(9) Uani d . 1 . .
H H15A 0.5400 0.0926 1.0717 0.064 Uiso calc R 1 . .
H H15B 0.5981 0.2439 1.1344 0.064 Uiso calc R 1 . .
C C16 0.2378(7) 0.1537(4) 1.1214(2) 0.0692(11) Uani d . 1 . .
H H16A 0.1189 0.0825 1.0760 0.083 Uiso calc R 1 . .
H H16B 0.1659 0.2371 1.1331 0.083 Uiso calc R 1 . .
C C17 0.2764(8) 0.1116(4) 1.2043(3) 0.0862(13) Uani d . 1 . .
H H17A 0.1189 0.0965 1.2220 0.129 Uiso calc R 1 . .
H H17B 0.3888 0.1832 1.2503 0.129 Uiso calc R 1 . .
H H17C 0.3460 0.0286 1.1932 0.129 Uiso calc R 1 . .

loop_
_atom_site_aniso_label
_atom_site_aniso_U_11
_atom_site_aniso_U_22
_atom_site_aniso_U_33
_atom_site_aniso_U_12
_atom_site_aniso_U_13
_atom_site_aniso_U_23
O1 0.0513(12) 0.0398(11) 0.0402(12) 0.0189(10) 0.0180(10) 0.0148(10)
O2 0.0723(16) 0.0459(14) 0.0531(16) 0.0082(12) 0.0178(14) 0.0095(12)
O3 0.0794(17) 0.0556(14) 0.0770(18) 0.0342(13) 0.0326(14) 0.0149(13)
N1 0.0405(13) 0.0385(13) 0.0363(15) 0.0144(11) 0.0142(11) 0.0176(13)
N2 0.0368(13) 0.0354(13) 0.0344(14) 0.0097(10) 0.0119(11) 0.0151(12)
N3 0.0618(18) 0.0381(15) 0.056(2) 0.0155(14) 0.0303(16) 0.0194(14)
C1 0.0446(17) 0.0345(16) 0.0357(18) 0.0080(14) 0.0186(14) 0.0179(15)
C2 0.0383(16) 0.0332(16) 0.0355(18) 0.0072(13) 0.0170(14) 0.0184(14)
C3 0.0440(17) 0.0374(16) 0.0355(18) 0.0054(13) 0.0146(14) 0.0172(15)
C4 0.0491(18) 0.0321(16) 0.0444(19) 0.0096(14) 0.0273(16) 0.0192(15)
C5 0.0412(17) 0.0383(17) 0.051(2) 0.0139(14) 0.0212(16) 0.0215(16)
C6 0.0371(16) 0.0431(17) 0.0436(19) 0.0086(13) 0.0137(14) 0.0226(16)
C7 0.0415(16) 0.0346(16) 0.0376(18) 0.0073(13) 0.0212(14) 0.0191(14)
C8 0.0435(16) 0.0414(17) 0.0352(18) 0.0068(13) 0.0102(14) 0.0114(15)
C9 0.0466(17) 0.0414(17) 0.0382(18) 0.0102(14) 0.0075(14) 0.0119(14)
C10 0.0541(19) 0.0456(18) 0.044(2) 0.0130(15) 0.0156(16) 0.0185(16)
C11 0.0561(19) 0.0483(18) 0.0399(19) 0.0123(15) 0.0140(15) 0.0183(16)
C12 0.064(2) 0.0493(19) 0.050(2) 0.0120(16) 0.0166(17) 0.0237(17)
C13 0.059(2) 0.0508(19) 0.043(2) 0.0115(16) 0.0125(16) 0.0199(16)
C14 0.060(2) 0.056(2) 0.054(2) 0.0110(16) 0.0165(17) 0.0275(18)
C15 0.070(2) 0.0456(18) 0.046(2) 0.0063(16) 0.0131(18) 0.0188(17)
C16 0.086(3) 0.071(2) 0.068(3) 0.017(2) 0.036(2) 0.037(2)
C17 0.136(4) 0.076(3) 0.063(3) 0.012(3) 0.041(3) 0.038(2)

loop_
_atom_type_symbol
_atom_type_description
_atom_type_scat_dispersion_real
_atom_type_scat_dispersion_imag
_atom_type_scat_source
C C 0.0033 0.0016 'International Tables Vol C Tables 4.2.6.8 and 6.1.1.4'
H H 0.0000 0.0000 'International Tables Vol C Tables 4.2.6.8 and 6.1.1.4'
N N 0.0061 0.0033 'International Tables Vol C Tables 4.2.6.8 and 6.1.1.4'
O O 0.0106 0.0060 'International Tables Vol C Tables 4.2.6.8 and 6.1.1.4'

loop_
_geom_angle_atom_site_label_1
_geom_angle_atom_site_label_2
_geom_angle_atom_site_label_3
_geom_angle_site_symmetry_1
_geom_angle_site_symmetry_3
_geom_angle
_geom_angle_publ_flag
C1 N1 C2 . . 110.5(2) ?
C1 N1 H1 . . 124.7 ?
C2 N1 H1 . . 124.7 ?
C1 N2 C7 . . 109.0(2) ?
C1 N2 C8 . . 124.0(2) ?
C7 N2 C8 . . 126.9(2) ?
O2 N3 O3 . . 123.7(3) ?
O2 N3 C4 . . 118.5(2) ?
O3 N3 C4 . . 117.8(3) ?
O1 C1 N1 . . 127.5(3) ?
O1 C1 N2 . . 125.5(3) ?
N1 C1 N2 . . 107.0(2) ?
C3 C2 N1 . . 132.1(3) ?
C3 C2 C7 . . 121.8(2) ?
N1 C2 C7 . . 106.1(2) ?
C2 C3 C4 . . 115.5(3) ?
C2 C3 H3 . . 122.3 ?
C4 C3 H3 . . 122.3 ?
C5 C4 C3 . . 123.6(3) ?
C5 C4 N3 . . 118.8(3) ?
C3 C4 N3 . . 117.6(3) ?
C4 C5 C6 . . 120.7(2) ?
C4 C5 H5 . . 119.6 ?
C6 C5 H5 . . 119.6 ?
C7 C6 C5 . . 117.2(3) ?
C7 C6 H6 . . 121.4 ?
C5 C6 H6 . . 121.4 ?
N2 C7 C6 . . 131.5(3) ?
N2 C7 C2 . . 107.3(2) ?
C6 C7 C2 . . 121.2(3) ?
N2 C8 C9 . . 113.2(2) ?
N2 C8 H8A . . 108.9 ?
C9 C8 H8A . . 108.9 ?
N2 C8 H8B . . 108.9 ?
C9 C8 H8B . . 108.9 ?
H8A C8 H8B . . 107.8 ?
C10 C9 C8 . . 115.7(2) ?
C10 C9 H9A . . 108.4 ?
C8 C9 H9A . . 108.4 ?
C10 C9 H9B . . 108.4 ?
C8 C9 H9B . . 108.4 ?
H9A C9 H9B . . 107.4 ?
C9 C10 C11 . . 111.6(2) ?
C9 C10 H10A . . 109.3 ?
C11 C10 H10A . . 109.3 ?
C9 C10 H10B . . 109.3 ?
C11 C10 H10B . . 109.3 ?
H10A C10 H10B . . 108.0 ?
C12 C11 C10 . . 115.4(2) ?
C12 C11 H11A . . 108.4 ?
C10 C11 H11A . . 108.4 ?
C12 C11 H11B . . 108.4 ?
C10 C11 H11B . . 108.4 ?
H11A C11 H11B . . 107.5 ?
C13 C12 C11 . . 113.7(2) ?
C13 C12 H12A . . 108.8 ?
C11 C12 H12A . . 108.8 ?
C13 C12 H12B . . 108.8 ?
C11 C12 H12B . . 108.8 ?
H12A C12 H12B . . 107.7 ?
C12 C13 C14 . . 115.2(2) ?
C12 C13 H13A . . 108.5 ?
C14 C13 H13A . . 108.5 ?
C12 C13 H13B . . 108.5 ?
C14 C13 H13B . . 108.5 ?
H13A C13 H13B . . 107.5 ?
C15 C14 C13 . . 115.0(3) ?
C15 C14 H14A . . 108.5 ?
C13 C14 H14A . . 108.5 ?
C15 C14 H14B . . 108.5 ?
C13 C14 H14B . . 108.5 ?
H14A C14 H14B . . 107.5 ?
C16 C15 C14 . . 114.5(3) ?
C16 C15 H15A . . 108.6 ?
C14 C15 H15A . . 108.6 ?
C16 C15 H15B . . 108.6 ?
C14 C15 H15B . . 108.6 ?
H15A C15 H15B . . 107.6 ?
C15 C16 C17 . . 113.5(3) ?
C15 C16 H16A . . 108.9 ?
C17 C16 H16A . . 108.9 ?
C15 C16 H16B . . 108.9 ?
C17 C16 H16B . . 108.9 ?
H16A C16 H16B . . 107.7 ?
C16 C17 H17A . . 109.5 ?
C16 C17 H17B . . 109.5 ?
H17A C17 H17B . . 109.5 ?
C16 C17 H17C . . 109.5 ?
H17A C17 H17C . . 109.5 ?
H17B C17 H17C . . 109.5 ?

loop_
_geom_bond_atom_site_label_1
_geom_bond_atom_site_label_2
_geom_bond_site_symmetry_2
_geom_bond_distance
_geom_bond_publ_flag
O1 C1 . 1.240(3) ?
O2 N3 . 1.228(3) ?
O3 N3 . 1.231(3) ?
N1 C1 . 1.353(3) ?
N1 C2 . 1.382(3) ?
N1 H1 . 0.8800 ?
N2 C1 . 1.379(3) ?
N2 C7 . 1.382(3) ?
N2 C8 . 1.454(4) ?
N3 C4 . 1.468(4) ?
C2 C3 . 1.374(4) ?
C2 C7 . 1.402(4) ?
C3 C4 . 1.391(4) ?
C3 H3 . 0.9300 ?
C4 C5 . 1.367(4) ?
C5 C6 . 1.380(4) ?
C5 H5 . 0.9300 ?
C6 C7 . 1.382(3) ?
C6 H6 . 0.9300 ?
C8 C9 . 1.526(4) ?
C8 H8A . 0.9700 ?
C8 H8B . 0.9700 ?
C9 C10 . 1.514(4) ?
C9 H9A . 0.9700 ?
C9 H9B . 0.9700 ?
C10 C11 . 1.525(4) ?
C10 H10A . 0.9700 ?
C10 H10B . 0.9700 ?
C11 C12 . 1.508(4) ?
C11 H11A . 0.9700 ?
C11 H11B . 0.9700 ?
C12 C13 . 1.511(4) ?
C12 H12A . 0.9700 ?
C12 H12B . 0.9700 ?
C13 C14 . 1.513(4) ?
C13 H13A . 0.9700 ?
C13 H13B . 0.9700 ?
C14 C15 . 1.520(4) ?
C14 H14A . 0.9700 ?
C14 H14B . 0.9700 ?
C15 C16 . 1.509(4) ?
C15 H15A . 0.9700 ?
C15 H15B . 0.9700 ?
C16 C17 . 1.517(5) ?
C16 H16A . 0.9700 ?
C16 H16B . 0.9700 ?
C17 H17A . 0.9600 ?
C17 H17B . 0.9600 ?
C17 H17C . 0.9600 ?

loop_
_geom_hbond_atom_site_label_D
_geom_hbond_atom_site_label_H
_geom_hbond_atom_site_label_A
_geom_hbond_site_symmetry_A
_geom_hbond_distance_DH
_geom_hbond_distance_HA
_geom_hbond_distance_DA
_geom_hbond_angle_DHA
N1 H1 O1 2_666 0.88 1.92 2.784(3) 168

loop_
_geom_torsion_atom_site_label_1
_geom_torsion_atom_site_label_2
_geom_torsion_atom_site_label_3
_geom_torsion_atom_site_label_4
_geom_torsion_site_symmetry_1
_geom_torsion_site_symmetry_2
_geom_torsion_site_symmetry_3
_geom_torsion_site_symmetry_4
_geom_torsion
_geom_torsion_publ_flag
C2 N1 C1 O1 . . . . -179.0(2) ?
C2 N1 C1 N2 . . . . 1.4(3) ?
C7 N2 C1 O1 . . . . 180.0(2) ?
C8 N2 C1 O1 . . . . -3.2(4) ?
C7 N2 C1 N1 . . . . -0.4(3) ?
C8 N2 C1 N1 . . . . 176.4(2) ?
C1 N1 C2 C3 . . . . 177.4(3) ?
C1 N1 C2 C7 . . . . -1.7(3) ?
N1 C2 C3 C4 . . . . 179.3(2) ?
C7 C2 C3 C4 . . . . -1.7(4) ?
C2 C3 C4 C5 . . . . -0.3(4) ?
C2 C3 C4 N3 . . . . 178.0(2) ?
O2 N3 C4 C5 . . . . 172.5(2) ?
O3 N3 C4 C5 . . . . -7.0(4) ?
O2 N3 C4 C3 . . . . -5.8(4) ?
O3 N3 C4 C3 . . . . 174.7(2) ?
C3 C4 C5 C6 . . . . 1.8(4) ?
N3 C4 C5 C6 . . . . -176.5(2) ?
C4 C5 C6 C7 . . . . -1.2(4) ?
C1 N2 C7 C6 . . . . 179.2(3) ?
C8 N2 C7 C6 . . . . 2.5(4) ?
C1 N2 C7 C2 . . . . -0.7(3) ?
C8 N2 C7 C2 . . . . -177.4(2) ?
C5 C6 C7 N2 . . . . 179.3(3) ?
C5 C6 C7 C2 . . . . -0.8(4) ?
C3 C2 C7 N2 . . . . -177.8(2) ?
N1 C2 C7 N2 . . . . 1.4(3) ?
C3 C2 C7 C6 . . . . 2.3(4) ?
N1 C2 C7 C6 . . . . -178.4(2) ?
C1 N2 C8 C9 . . . . 114.0(3) ?
C7 N2 C8 C9 . . . . -69.7(3) ?
N2 C8 C9 C10 . . . . -65.3(3) ?
C8 C9 C10 C11 . . . . -177.1(2) ?
C9 C10 C11 C12 . . . . 177.9(3) ?
C10 C11 C12 C13 . . . . -176.8(3) ?
C11 C12 C13 C14 . . . . 178.5(3) ?
C12 C13 C14 C15 . . . . -176.4(3) ?
C13 C14 C15 C16 . . . . 178.6(3) ?
C14 C15 C16 C17 . . . . -175.7(3) ?
